data_4035111
loop_
_publ_author_name
'Pilevar, Afsaneh'
'Hosseini, Abolfazl'
'\<Sekutor, Marina'
'Hausmann, Heike'
'Becker, Jonathan'
'Turke, Kevin'
'Schreiner, Peter R.'

_publ_section_title
;
 Tuning the Reactivity of Peroxo Anhydrides for Aromatic C-H Bond
 Oxidation.
;
_journal_issue 17
_journal_name_full 'The Journal of organic chemistry'
_journal_page_first 10070
_journal_page_last 10079
_journal_paper_doi 10.1021/acs.joc.8b01392
_journal_volume 83
_journal_year 2018
_chemical_formula_sum 'C9 H10 O4'
_chemical_formula_weight 182.17
_space_group_crystal_system orthorhombic
_space_group_IT_number 33
_space_group_name_Hall 'P 2c -2n'
_space_group_name_H-M_alt 'P n a 21'
_atom_sites_solution_hydrogens geom
_atom_sites_solution_primary direct
_atom_sites_solution_secondary difmap
_audit_creation_method SHELXL-2016/6
_cell_angle_alpha 90
_cell_angle_beta 90
_cell_angle_gamma 90
_cell_formula_units_Z 4
_cell_length_a 16.0527(9)
_cell_length_b 8.4274(4)
_cell_length_c 5.9190(3)
_cell_measurement_reflns_used 5029
_cell_measurement_temperature 100(2)
_cell_measurement_theta_max 72.43
_cell_measurement_theta_min 2.75
_cell_volume 800.74(7)
_computing_cell_refinement 'SAINT 8.38A (Bruker-AXS, 2017)'
_computing_data_collection 'APEX3 v2017.3-0 (Bruker-AXS, 2017)'
_computing_data_reduction 'SAINT 8.38A (Bruker-AXS, 2017)'
_computing_molecular_graphics 'Bruker SHELXTL'
_computing_publication_material 'Bruker SHELXTL'
_computing_structure_refinement 'SHELXL-2016/6 (Sheldrick, 2016)'
_computing_structure_solution 'SHELXT-2015 (Sheldrick, 2015)'
_diffrn_ambient_temperature 100(2)
_diffrn_measured_fraction_theta_full 0.969
_diffrn_measured_fraction_theta_max 0.969
_diffrn_measurement_device_type 'Bruker PHOTON100'
_diffrn_measurement_method '\f and \w scans'
_diffrn_radiation_type CuK\a
_diffrn_radiation_wavelength 1.54178
_diffrn_reflns_av_R_equivalents 0.0526
_diffrn_reflns_av_unetI/netI 0.0482
_diffrn_reflns_Laue_measured_fraction_full 0.969
_diffrn_reflns_Laue_measured_fraction_max 0.969
_diffrn_reflns_limit_h_max 18
_diffrn_reflns_limit_h_min -18
_diffrn_reflns_limit_k_max 9
_diffrn_reflns_limit_k_min -10
_diffrn_reflns_limit_l_max 7
_diffrn_reflns_limit_l_min -7
_diffrn_reflns_number 4172
_diffrn_reflns_point_group_measured_fraction_full 0.976
_diffrn_reflns_point_group_measured_fraction_max 0.976
_diffrn_reflns_theta_full 66.565
_diffrn_reflns_theta_max 66.565
_diffrn_reflns_theta_min 5.511
_diffrn_source 'I\mS micro-focus sealed tube, multilayer optics'
_exptl_absorpt_coefficient_mu 1.015
_exptl_absorpt_correction_T_max 0.7536
_exptl_absorpt_correction_T_min 0.4767
_exptl_absorpt_correction_type multi-scan
_exptl_absorpt_process_details 'SADABS (Sheldrick, 2009)'
_exptl_crystal_colour colourless
_exptl_crystal_density_diffrn 1.511
_exptl_crystal_density_method 'not measured'
_exptl_crystal_description plate
_exptl_crystal_F_000 384
_exptl_crystal_size_max 0.415
_exptl_crystal_size_mid 0.246
_exptl_crystal_size_min 0.042
_refine_diff_density_max 0.266
_refine_diff_density_min -0.266
_refine_diff_density_rms 0.062
_refine_ls_abs_structure_details
; 
 Refined as an inversion twin. 
;
_refine_ls_abs_structure_Flack 0.1(4)
_refine_ls_extinction_method none
_refine_ls_goodness_of_fit_ref 1.076
_refine_ls_hydrogen_treatment constr
_refine_ls_matrix_type full
_refine_ls_number_parameters 119
_refine_ls_number_reflns 1296
_refine_ls_number_restraints 208
_refine_ls_restrained_S_all 0.994
_refine_ls_R_factor_all 0.0413
_refine_ls_R_factor_gt 0.0411
_refine_ls_shift/su_max 0.000
_refine_ls_shift/su_mean 0.000
_refine_ls_structure_factor_coef Fsqd
_refine_ls_weighting_details 'w=1/[\s^2^(Fo^2^)+(0.0555P)^2^+0.4271P] where P=(Fo^2^+2Fc^2^)/3'
_refine_ls_weighting_scheme calc
_refine_ls_wR_factor_gt 0.1038
_refine_ls_wR_factor_ref 0.1041
_reflns_Friedel_coverage 0.821
_reflns_Friedel_fraction_full 0.984
_reflns_Friedel_fraction_max 0.984
_reflns_number_gt 1280
_reflns_number_total 1296
_reflns_threshold_expression 'I > 2\s(I)'
_cod_data_source_file jo8b01392_si_003.cif
_cod_data_source_block schr14006
_cod_database_code 4035111
_shelx_shelxl_version_number 2016/6
_shelx_space_group_comment
; 
The symmetry employed for this shelxl refinement is uniquely defined 
by the following loop, which should always be used as a source of 
symmetry information in preference to the above space-group names. 
They are only intended as comments. 
;
_shelx_estimated_absorpt_t_min 0.678
_shelx_estimated_absorpt_t_max 0.959

loop_
_space_group_symop_operation_xyz
'x, y, z'
'-x, -y, z+1/2'
'x+1/2, -y+1/2, z'
'-x+1/2, y+1/2, z+1/2'

loop_
_atom_site_label
_atom_site_type_symbol
_atom_site_fract_x
_atom_site_fract_y
_atom_site_fract_z
_atom_site_U_iso_or_equiv
_atom_site_adp_type
_atom_site_occupancy
_atom_site_site_symmetry_order
_atom_site_calc_flag
_atom_site_refinement_flags_posn
_atom_site_refinement_flags_adp
O1 O 0.47815(14) 0.6440(3) 0.8288(4) 0.0222(6) Uani 1 1 d . U
O2 O 0.56527(13) 0.7034(2) 0.5509(4) 0.0197(6) Uani 1 1 d . U
O3 O 0.56170(13) 0.7948(2) 0.3401(4) 0.0180(5) Uani 1 1 d . U
O4 O 0.46743(13) 0.9449(2) 0.1695(4) 0.0184(5) Uani 1 1 d . U
C1 C 0.48680(18) 0.7015(3) 0.6462(6) 0.0139(6) Uani 1 1 d . U
C2 C 0.42551(17) 0.7729(3) 0.4844(5) 0.0106(6) Uani 1 1 d . U
C3 C 0.48144(17) 0.8522(3) 0.3153(5) 0.0123(6) Uani 1 1 d . U
C4 C 0.35821(16) 0.8820(3) 0.5899(5) 0.0117(7) Uani 1 1 d . U
H4A H 0.362841 0.884213 0.756659 0.014 Uiso 1 1 calc R U
H4AB H 0.362767 0.991635 0.531163 0.014 Uiso 1 1 calc R U
C5 C 0.37200(18) 0.6438(3) 0.3556(5) 0.0129(7) Uani 1 1 d . U
H5 H 0.402155 0.587120 0.231782 0.015 Uiso 1 1 calc R U
C6 C 0.29840(18) 0.7458(3) 0.2772(5) 0.0129(7) Uani 1 1 d . U
H6A H 0.315494 0.833024 0.175316 0.016 Uiso 1 1 calc R U
H6AB H 0.253445 0.682393 0.206761 0.016 Uiso 1 1 calc R U
C7 C 0.27590(18) 0.8038(3) 0.5146(5) 0.0125(6) Uani 1 1 d . U
H7 H 0.226384 0.875721 0.520392 0.015 Uiso 1 1 calc R U
C8 C 0.26467(18) 0.6463(3) 0.6428(6) 0.0148(7) Uani 1 1 d . U
H8A H 0.207378 0.604760 0.624741 0.018 Uiso 1 1 calc R U
H8AB H 0.276778 0.659460 0.805732 0.018 Uiso 1 1 calc R U
C9 C 0.32940(18) 0.5352(3) 0.5283(6) 0.0153(7) Uani 1 1 d . U
H9A H 0.369978 0.494020 0.639852 0.018 Uiso 1 1 calc R U
H9AB H 0.301654 0.444619 0.452903 0.018 Uiso 1 1 calc R U

loop_
_atom_site_aniso_label
_atom_site_aniso_U_11
_atom_site_aniso_U_22
_atom_site_aniso_U_33
_atom_site_aniso_U_23
_atom_site_aniso_U_13
_atom_site_aniso_U_12
O1 0.0226(12) 0.0221(12) 0.0218(14) 0.0064(11) -0.0029(9) 0.0025(9)
O2 0.0133(11) 0.0191(11) 0.0268(13) 0.0053(10) -0.0001(9) 0.0039(8)
O3 0.0130(11) 0.0163(11) 0.0246(13) 0.0038(10) 0.0059(9) 0.0015(8)
O4 0.0212(11) 0.0154(10) 0.0184(12) 0.0044(10) 0.0025(9) -0.0037(8)
C1 0.0137(14) 0.0088(13) 0.0192(16) -0.0008(13) -0.0011(13) 0.0005(9)
C2 0.0131(14) 0.0094(13) 0.0093(14) -0.0013(12) 0.0025(11) -0.0005(10)
C3 0.0132(14) 0.0097(13) 0.0140(16) -0.0039(13) 0.0022(12) -0.0033(10)
C4 0.0107(14) 0.0115(12) 0.0130(16) -0.0035(11) 0.0001(11) 0.0011(10)
C5 0.0144(14) 0.0092(13) 0.0149(16) -0.0011(12) 0.0027(12) -0.0002(10)
C6 0.0162(14) 0.0111(13) 0.0115(15) -0.0017(13) -0.0038(12) -0.0021(11)
C7 0.0104(14) 0.0139(13) 0.0133(16) -0.0029(12) 0.0002(11) 0.0003(10)
C8 0.0159(15) 0.0149(14) 0.0135(15) -0.0021(14) 0.0025(13) -0.0043(11)
C9 0.0181(15) 0.0110(13) 0.0169(16) 0.0032(13) -0.0003(12) -0.0021(11)

loop_
_atom_type_symbol
_atom_type_description
_atom_type_scat_dispersion_real
_atom_type_scat_dispersion_imag
_atom_type_scat_source
C C 0.0181 0.0091 'International Tables Vol C Tables 4.2.6.8 and 6.1.1.4'
H H 0.0000 0.0000 'International Tables Vol C Tables 4.2.6.8 and 6.1.1.4'
O O 0.0492 0.0322 'International Tables Vol C Tables 4.2.6.8 and 6.1.1.4'

loop_
_geom_angle_atom_site_label_1
_geom_angle_atom_site_label_2
_geom_angle_atom_site_label_3
_geom_angle
C1 O2 O3 108.5(2)
C3 O3 O2 108.1(2)
O1 C1 O2 118.8(3)
O1 C1 C2 131.7(3)
O2 C1 C2 109.5(3)
C1 C2 C3 102.2(2)
C1 C2 C4 116.0(2)
C3 C2 C4 114.9(2)
C1 C2 C5 112.8(2)
C3 C2 C5 108.0(2)
C4 C2 C5 102.9(2)
O4 C3 O3 119.0(3)
O4 C3 C2 131.7(3)
O3 C3 C2 109.3(2)
C7 C4 C2 103.2(2)
C7 C4 H4A 111.1
C2 C4 H4A 111.1
C7 C4 H4AB 111.1
C2 C4 H4AB 111.1
H4A C4 H4AB 109.1
C6 C5 C9 101.1(2)
C6 C5 C2 100.3(2)
C9 C5 C2 109.4(2)
C6 C5 H5 114.8
C9 C5 H5 114.8
C2 C5 H5 114.8
C7 C6 C5 94.8(2)
C7 C6 H6A 112.8
C5 C6 H6A 112.8
C7 C6 H6AB 112.8
C5 C6 H6AB 112.8
H6A C6 H6AB 110.2
C6 C7 C8 101.8(2)
C6 C7 C4 101.5(2)
C8 C7 C4 109.0(2)
C6 C7 H7 114.4
C8 C7 H7 114.4
C4 C7 H7 114.4
C7 C8 C9 103.1(2)
C7 C8 H8A 111.1
C9 C8 H8A 111.1
C7 C8 H8AB 111.1
C9 C8 H8AB 111.1
H8A C8 H8AB 109.1
C5 C9 C8 103.2(2)
C5 C9 H9A 111.1
C8 C9 H9A 111.1
C5 C9 H9AB 111.1
C8 C9 H9AB 111.1
H9A C9 H9AB 109.1

loop_
_geom_bond_atom_site_label_1
_geom_bond_atom_site_label_2
_geom_bond_distance
O1 C1 1.193(4)
O2 C1 1.380(4)
O2 O3 1.467(3)
O3 C3 1.384(4)
O4 C3 1.185(4)
C1 C2 1.499(4)
C2 C3 1.502(4)
C2 C4 1.550(4)
C2 C5 1.582(4)
C4 C7 1.542(4)
C4 H4A 0.9900
C4 H4AB 0.9900
C5 C6 1.533(4)
C5 C9 1.533(4)
C5 H5 1.0000
C6 C7 1.531(4)
C6 H6A 0.9900
C6 H6AB 0.9900
C7 C8 1.539(4)
C7 H7 1.0000
C8 C9 1.554(4)
C8 H8A 0.9900
C8 H8AB 0.9900
C9 H9A 0.9900
C9 H9AB 0.9900
